data_7204288
loop_
_publ_author_name
'Koshiishi, Eiji'
'Hattori, Tetsutaro'
'Ichihara, Naoki'
'Miyano, Sotaro'

_publ_section_title
;
 7-Mesityl-2,2-dimethylindan-1-ol: a novel alcohol which serves as both
 a chiral auxiliary and a protective group for carboxy functions
;
_journal_issue 3
_journal_name_full 'Journal of the Chemical Society, Perkin Transactions 1'
_journal_page_first 377
_journal_paper_doi 10.1039/b109396g
_journal_year 2002
_chemical_formula_moiety 'C42 H38 O3 '
_chemical_formula_sum 'C42 H38 O3'
_chemical_formula_weight 590.76
_space_group_IT_number 19
_symmetry_cell_setting orthorhombic
_symmetry_Int_Tables_number 19
_symmetry_space_group_name_Hall 'P 2ac 2ab'
_symmetry_space_group_name_H-M 'P 21 21 21'
_audit_creation_date 'Thu Oct 12 12:04:10 2001'
_audit_creation_method 'from TEXRAY.INF file'
_cell_angle_alpha 90
_cell_angle_beta 90
_cell_angle_gamma 90
_cell_formula_units_Z 4
_cell_length_a 15.260(2)
_cell_length_b 16.228(2)
_cell_length_c 13.263(2)
_cell_measurement_reflns_used 24
_cell_measurement_temperature 295.2
_cell_measurement_theta_max 15.0
_cell_measurement_theta_min 14.9
_cell_volume 3284.4(8)
_computing_cell_refinement 'Rigaku/AFC Diffractometer Control'
_computing_data_collection 'Rigaku/AFC Diffractometer Control'
_computing_data_reduction teXsan
_computing_publication_material teXsan
_computing_structure_refinement teXsan
_diffrn_ambient_temperature 295.2
_diffrn_measurement_device 'Rigaku AFC7R'
_diffrn_measurement_method \w-2\q
_diffrn_orient_matrix_UB_11 -0.06525
_diffrn_orient_matrix_UB_12 -0.00227
_diffrn_orient_matrix_UB_13 -0.00635
_diffrn_orient_matrix_UB_21 -0.00562
_diffrn_orient_matrix_UB_22 0.04337
_diffrn_orient_matrix_UB_23 0.05317
_diffrn_orient_matrix_UB_31 0.00218
_diffrn_orient_matrix_UB_32 0.04372
_diffrn_orient_matrix_UB_33 -0.05308
_diffrn_radiation_detector 'scintillation counter'
_diffrn_radiation_monochromator graphite
_diffrn_radiation_source 'Rigaku rotating anode'
_diffrn_radiation_type 'Mo K\a'
_diffrn_radiation_wavelength 0.7107
_diffrn_reflns_av_R_equivalents 190.85
_diffrn_reflns_av_sigmaI/netI 0.034
_diffrn_reflns_limit_h_max 19
_diffrn_reflns_limit_h_min 0
_diffrn_reflns_limit_k_max 21
_diffrn_reflns_limit_k_min 0
_diffrn_reflns_limit_l_max 17
_diffrn_reflns_limit_l_min 0
_diffrn_reflns_number 4224
_diffrn_reflns_reduction_process 'Lp corrections applied'
_diffrn_reflns_theta_max 27.50
_diffrn_reflns_theta_min 2.03
_diffrn_standards_decay_% -0.01
_diffrn_standards_interval_count 150
_diffrn_standards_number 3
_exptl_absorpt_coefficient_mu 0.073
_exptl_absorpt_correction_type none
_exptl_crystal_colour colorless
_exptl_crystal_density_diffrn 1.195
_exptl_crystal_density_meas ?
_exptl_crystal_description prismatic
_exptl_crystal_F_000 1256.00
_exptl_crystal_size_max 0.800
_exptl_crystal_size_mid 0.600
_exptl_crystal_size_min 0.500
_refine_diff_density_max 0.11
_refine_diff_density_min -0.10
_refine_ls_extinction_coef 0.0054(2)
_refine_ls_extinction_method 'Zachariasen(1967) type 2 Gaussian isotropic'
_refine_ls_goodness_of_fit_obs 1.677
_refine_ls_hydrogen_treatment noref
_refine_ls_matrix_type full
_refine_ls_number_constraints 0
_refine_ls_number_parameters 407
_refine_ls_number_reflns 3274
_refine_ls_number_restraints 0
_refine_ls_R_factor_obs 0.0329
_refine_ls_shift/esd_max 0.0010
_refine_ls_shift/esd_mean 0.0000
_refine_ls_structure_factor_coef F
_refine_ls_weighting_scheme unit
_refine_ls_wR_factor_obs 0.0291
_reflns_number_observed 3274
_reflns_number_total 4223
_reflns_observed_criterion >3.0sigma(I)
_cod_data_source_file b109396g.txt
_cod_data_source_block indanyl_ester_(Sa,S)-12
_cod_original_cell_volume 3284.6(7)
_cod_original_sg_symbol_H-M 'P 21 21 21 '
_cod_original_formula_sum 'C42 H38 O3 '
_cod_database_code 7204288

loop_
_symmetry_equiv_pos_as_xyz
'   +x,   +y,   +z'
'1/2-x,   -y,1/2+z'
'1/2+x,1/2-y,   -z'
'   -x,1/2+y,1/2-z'

loop_
_atom_site_aniso_label
_atom_site_aniso_U_11
_atom_site_aniso_U_22
_atom_site_aniso_U_33
_atom_site_aniso_U_12
_atom_site_aniso_U_13
_atom_site_aniso_U_23
O(1) 0.0382(8) 0.0453(8) 0.0299(7) -0.0005(7) -0.0022(7) -0.0006(7)
O(2) 0.0378(9) 0.095(1) 0.048(1) -0.0096(10) 0.0005(8) -0.003(1)
O(3) 0.073(1) 0.0427(10) 0.082(1) -0.0081(10) -0.015(1) 0.0008(10)
C(1) 0.042(1) 0.039(1) 0.031(1) -0.001(1) 0.0009(10) -0.0017(9)
C(2) 0.062(2) 0.038(1) 0.034(1) 0.000(1) -0.003(1) 0.001(1)
C(3) 0.068(2) 0.053(2) 0.049(1) 0.016(1) -0.008(1) 0.002(1)
C(4) 0.046(1) 0.061(2) 0.037(1) 0.006(1) -0.005(1) -0.004(1)
C(5) 0.040(1) 0.043(1) 0.030(1) -0.002(1) -0.0007(10) -0.0033(9)
C(6) 0.047(1) 0.045(1) 0.036(1) -0.006(1) 0.005(1) -0.005(1)
C(7) 0.061(2) 0.059(2) 0.056(2) -0.017(1) -0.002(1) -0.010(1)
C(8) 0.052(2) 0.089(2) 0.068(2) -0.018(2) -0.012(1) -0.016(2)
C(9) 0.050(2) 0.083(2) 0.060(2) 0.005(2) -0.012(1) -0.005(2)
C(10) 0.093(2) 0.036(1) 0.052(1) -0.004(1) -0.004(2) 0.001(1)
C(11) 0.092(2) 0.053(2) 0.041(1) -0.001(2) 0.011(1) 0.007(1)
C(12) 0.050(1) 0.031(1) 0.042(1) -0.006(1) 0.004(1) -0.0021(10)
C(13) 0.057(1) 0.035(1) 0.047(1) -0.004(1) 0.009(1) 0.000(1)
C(14) 0.070(2) 0.047(1) 0.053(2) 0.003(1) 0.002(1) 0.008(1)
C(15) 0.062(2) 0.043(1) 0.077(2) 0.007(1) 0.005(2) 0.007(1)
C(16) 0.062(2) 0.047(1) 0.061(2) 0.005(1) 0.018(1) -0.001(1)
C(17) 0.059(1) 0.038(1) 0.047(1) -0.004(1) 0.010(1) -0.003(1)
C(18) 0.071(2) 0.071(2) 0.041(1) -0.002(2) 0.011(1) -0.002(1)
C(19) 0.081(2) 0.087(2) 0.101(3) 0.032(2) -0.005(2) 0.014(2)
C(20) 0.072(2) 0.057(2) 0.044(1) -0.002(1) 0.014(1) 0.002(1)
C(21) 0.041(1) 0.038(1) 0.040(1) -0.002(1) -0.005(1) -0.001(1)
C(22) 0.046(1) 0.035(1) 0.034(1) -0.0014(10) -0.0048(10) 0.0005(9)
C(23) 0.041(1) 0.035(1) 0.033(1) -0.0017(10) -0.0064(9) 0.0001(9)
C(24) 0.042(1) 0.045(1) 0.049(1) 0.003(1) -0.008(1) 0.004(1)
C(25) 0.054(1) 0.049(1) 0.046(1) -0.001(1) -0.015(1) 0.011(1)
C(26) 0.063(2) 0.043(1) 0.034(1) -0.010(1) -0.010(1) 0.002(1)
C(27) 0.053(1) 0.041(1) 0.034(1) -0.004(1) -0.003(1) -0.0013(10)
C(28) 0.072(2) 0.059(2) 0.043(1) 0.010(1) 0.006(1) -0.001(1)
C(29) 0.088(2) 0.085(2) 0.047(2) 0.006(2) 0.018(2) -0.005(2)
C(30) 0.100(2) 0.083(2) 0.035(1) -0.011(2) 0.005(2) 0.002(1)
C(31) 0.081(2) 0.063(2) 0.038(1) -0.009(2) -0.013(1) 0.009(1)
C(32) 0.047(1) 0.038(1) 0.033(1) 0.009(1) 0.0017(10) 0.0004(9)
C(33) 0.058(1) 0.038(1) 0.043(1) 0.006(1) 0.002(1) 0.000(1)
C(34) 0.074(2) 0.038(1) 0.063(2) 0.012(1) 0.004(2) 0.006(1)
C(35) 0.066(2) 0.055(2) 0.056(2) 0.026(1) -0.002(2) 0.007(1)
C(36) 0.051(1) 0.053(1) 0.046(1) 0.017(1) 0.001(1) 0.000(1)
C(37) 0.044(1) 0.047(1) 0.038(1) 0.012(1) 0.001(1) -0.002(1)
C(38) 0.047(1) 0.047(1) 0.056(2) 0.006(1) 0.001(1) 0.002(1)
C(39) 0.054(2) 0.057(2) 0.080(2) -0.003(1) -0.004(2) -0.010(2)
C(40) 0.049(2) 0.085(2) 0.081(2) 0.004(2) -0.013(2) -0.017(2)
C(41) 0.051(2) 0.080(2) 0.061(2) 0.024(2) -0.012(1) -0.007(2)
C(42) 0.085(2) 0.051(2) 0.084(2) -0.016(2) 0.016(2) -0.002(2)

loop_
_atom_site_label
_atom_site_fract_x
_atom_site_fract_y
_atom_site_fract_z
_atom_site_U_iso_or_equiv
_atom_site_thermal_displace_type
_atom_site_calc_flag
_atom_site_calc_attached_atom
_atom_site_occupancy
_atom_site_refinement_flags
O1 -1.06587(9) -0.06728(9) -0.5008(1) 0.0378(4) Uani d . 1.00 .
O2 -1.2104(1) -0.0783(1) -0.5293(1) 0.0603(6) Uani d . 1.00 .
O3 -1.0739(1) -0.2660(1) -0.6957(2) 0.0661(6) Uani d . 1.00 .
C1 -1.0798(2) -0.0597(1) -0.3915(2) 0.0374(6) Uani d . 1.00 .
C2 -1.0629(2) -0.1421(1) -0.3365(2) 0.0449(6) Uani d . 1.00 .
C3 -0.9630(2) -0.1419(2) -0.3190(2) 0.0567(8) Uani d . 1.00 .
C4 -0.9393(2) -0.0519(2) -0.3169(2) 0.0481(7) Uani d . 1.00 .
C5 -1.0071(1) -0.0044(1) -0.3551(2) 0.0378(6) Uani d . 1.00 .
C6 -1.0040(2) 0.0810(1) -0.3577(2) 0.0426(6) Uani d . 1.00 .
C7 -0.9266(2) 0.1179(2) -0.3243(2) 0.0586(8) Uani d . 1.00 .
C8 -0.8578(2) 0.0703(2) -0.2881(2) 0.0698(10) Uani d . 1.00 .
C9 -0.8634(2) -0.0138(2) -0.2825(2) 0.0643(9) Uani d . 1.00 .
C10 -1.0941(2) -0.2177(1) -0.3943(2) 0.0602(8) Uani d . 1.00 .
C11 -1.1122(2) -0.1365(2) -0.2358(2) 0.0618(8) Uani d . 1.00 .
C12 -1.0828(2) 0.1302(1) -0.3863(2) 0.0410(6) Uani d . 1.00 .
C13 -1.1004(2) 0.1518(1) -0.4862(2) 0.0463(7) Uani d . 1.00 .
C14 -1.1788(2) 0.1916(2) -0.5091(2) 0.0565(8) Uani d . 1.00 .
C15 -1.2396(2) 0.2109(2) -0.4352(2) 0.0605(8) Uani d . 1.00 .
C16 -1.2196(2) 0.1917(2) -0.3361(2) 0.0569(8) Uani d . 1.00 .
C17 -1.1426(2) 0.1517(1) -0.3104(2) 0.0477(7) Uani d . 1.00 .
C18 -1.1246(2) 0.1308(2) -0.2014(2) 0.0611(8) Uani d . 1.00 .
C19 -1.3273(2) 0.2502(2) -0.4607(3) 0.089(1) Uani d . 1.00 .
C20 -1.0359(2) 0.1349(2) -0.5695(2) 0.0580(8) Uani d . 1.00 .
C21 -1.1366(1) -0.0727(1) -0.5599(2) 0.0398(6) Uani d . 1.00 .
C22 -1.0410(1) -0.1017(1) -0.7134(2) 0.0382(6) Uani d . 1.00 .
C23 -1.1134(1) -0.0656(1) -0.6693(2) 0.0364(6) Uani d . 1.00 .
C24 -1.1716(2) -0.0163(1) -0.7267(2) 0.0454(7) Uani d . 1.00 .
C25 -1.1563(2) -0.0010(2) -0.8258(2) 0.0495(7) Uani d . 1.00 .
C26 -1.0819(2) -0.0347(1) -0.8738(2) 0.0465(7) Uani d . 1.00 .
C27 -1.0242(2) -0.0863(1) -0.8181(2) 0.0427(6) Uani d . 1.00 .
C28 -0.9503(2) -0.1200(2) -0.8679(2) 0.0582(8) Uani d . 1.00 .
C29 -0.9337(2) -0.1009(2) -0.9673(2) 0.0732(10) Uani d . 1.00 .
C30 -0.9904(2) -0.0484(2) -1.0207(2) 0.0731(10) Uani d . 1.00 .
C31 -1.0619(2) -0.0172(2) -0.9767(2) 0.0608(8) Uani d . 1.00 .
C32 -0.9794(2) -0.1574(1) -0.6584(2) 0.0394(6) Uani d . 1.00 .
C33 -0.9967(2) -0.2404(1) -0.6531(2) 0.0463(7) Uani d . 1.00 .
C34 -0.9369(2) -0.2949(1) -0.6057(2) 0.0582(8) Uani d . 1.00 .
C35 -0.8627(2) -0.2654(2) -0.5628(2) 0.0590(8) Uani d . 1.00 .
C36 -0.8424(2) -0.1811(2) -0.5645(2) 0.0499(7) Uani d . 1.00 .
C37 -0.9011(2) -0.1266(1) -0.6148(2) 0.0430(6) Uani d . 1.00 .
C38 -0.8789(2) -0.0417(2) -0.6176(2) 0.0500(7) Uani d . 1.00 .
C39 -0.8051(2) -0.0127(2) -0.5714(2) 0.0635(9) Uani d . 1.00 .
C40 -0.7486(2) -0.0669(2) -0.5198(3) 0.0716(10) Uani d . 1.00 .
C41 -0.7669(2) -0.1483(2) -0.5172(2) 0.0639(9) Uani d . 1.00 .
C42 -1.0949(2) -0.3512(2) -0.6921(3) 0.0733(10) Uani d . 1.00 .
H1 -1.1394 -0.0374 -0.3792 0.0349 Uiso calc . 1.00 .
H2 -0.9369 -0.1694 -0.3759 0.0537 Uiso calc . 1.00 .
H3 -0.9497 -0.1711 -0.2557 0.0606 Uiso calc . 1.00 .
H4 -0.9270 0.1841 -0.3261 0.0892 Uiso calc . 1.00 .
H5 -0.8079 0.0966 -0.2638 0.1020 Uiso calc . 1.00 .
H6 -0.8169 -0.0477 -0.2522 0.0782 Uiso calc . 1.00 .
H7 -1.0604 -0.2218 -0.4570 0.0823 Uiso calc . 1.00 .
H8 -1.1563 -0.2157 -0.4055 0.0961 Uiso calc . 1.00 .
H9 -1.0754 -0.2688 -0.3580 0.0782 Uiso calc . 1.00 .
H10 -1.0928 -0.1821 -0.1891 0.0718 Uiso calc . 1.00 .
H11 -1.1753 -0.1423 -0.2423 0.1075 Uiso calc . 1.00 .
H12 -1.0943 -0.0888 -0.1968 0.0666 Uiso calc . 1.00 .
H13 -1.1932 0.2056 -0.5827 0.0684 Uiso calc . 1.00 .
H14 -1.2616 0.2075 -0.2821 0.0755 Uiso calc . 1.00 .
H15 -0.9896 0.0922 -0.5504 0.1079 Uiso calc . 1.00 .
H16 -1.0569 0.1107 -0.6252 0.1180 Uiso calc . 1.00 .
H17 -1.0120 0.1815 -0.5920 0.0896 Uiso calc . 1.00 .
H18 -1.3243 0.2835 -0.5223 0.1301 Uiso calc . 1.00 .
H19 -1.3712 0.2108 -0.4953 0.1450 Uiso calc . 1.00 .
H20 -1.3507 0.2847 -0.4041 0.1862 Uiso calc . 1.00 .
H21 -1.1172 0.0750 -0.1892 0.1169 Uiso calc . 1.00 .
H22 -1.0695 0.1630 -0.1750 0.1164 Uiso calc . 1.00 .
H23 -1.1675 0.1435 -0.1610 0.0995 Uiso calc . 1.00 .
H24 -1.2232 0.0082 -0.6901 0.0478 Uiso calc . 1.00 .
H25 -1.1970 0.0342 -0.8676 0.0537 Uiso calc . 1.00 .
H26 -1.1012 0.0169 -1.0154 0.0706 Uiso calc . 1.00 .
H27 -0.9756 -0.0348 -1.0969 0.1010 Uiso calc . 1.00 .
H28 -0.8834 -0.1291 -1.0025 0.0826 Uiso calc . 1.00 .
H29 -0.9094 -0.1569 -0.8322 0.0545 Uiso calc . 1.00 .
H30 -0.9517 -0.3522 -0.6008 0.0844 Uiso calc . 1.00 .
H31 -0.8213 -0.3028 -0.5238 0.0599 Uiso calc . 1.00 .
H32 -0.7248 -0.1870 -0.4787 0.0797 Uiso calc . 1.00 .
H33 -0.6846 -0.0354 -0.4891 0.0776 Uiso calc . 1.00 .
H34 -0.7910 0.0485 -0.5712 0.0562 Uiso calc . 1.00 .
H35 -0.9200 -0.0061 -0.6548 0.0554 Uiso calc . 1.00 .
H36 -1.1555 -0.3568 -0.7193 0.0702 Uiso calc . 1.00 .
H37 -1.0936 -0.3715 -0.6241 0.0874 Uiso calc . 1.00 .
H38 -1.0490 -0.3829 -0.7318 0.0819 Uiso calc . 1.00 .

loop_
_atom_type_symbol
_atom_type_oxidation_number
_atom_type_number_in_cell
_atom_type_scat_dispersion_real
_atom_type_scat_dispersion_imag
_atom_type_scat_source
C 0 168 0.003 0.002
;International Tables for Crystallography
(1992, Vol. C, Tables 4.2.6.8 and 6.1.1.1)
;
H 0 152 0.000 0.000
;International Tables for Crystallography
(1992, Vol. C, Table 6.1.1.2)
;
O 0 12 0.011 0.006
;International Tables for Crystallography
(1992, Vol. C, Tables 4.2.6.8 and 6.1.1.1)
;

loop_
_geom_angle_atom_site_label_1
_geom_angle_atom_site_label_2
_geom_angle_atom_site_label_3
_geom_angle
_geom_angle_site_symmetry_1
_geom_angle_site_symmetry_2
_geom_angle_site_symmetry_3
_geom_angle_publ_flag
C(1) O(1) C(21) 117.8(2) 1_555 1_555 1_555 yes
C(33) O(3) C(42) 118.4(2) 1_555 1_555 1_555 yes
O(1) C(1) C(2) 111.7(2) 1_555 1_555 1_555 yes
O(1) C(1) C(5) 105.0(2) 1_555 1_555 1_555 yes
O(1) C(1) H(1) 109.0(2) 1_555 1_555 1_555 no
C(2) C(1) C(5) 104.0(2) 1_555 1_555 1_555 yes
C(2) C(1) H(1) 113.0(2) 1_555 1_555 1_555 no
C(5) C(1) H(1) 113.9(2) 1_555 1_555 1_555 no
C(1) C(2) C(3) 103.5(2) 1_555 1_555 1_555 yes
C(1) C(2) C(10) 114.0(2) 1_555 1_555 1_555 yes
C(1) C(2) C(11) 106.1(2) 1_555 1_555 1_555 yes
C(3) C(2) C(10) 112.8(2) 1_555 1_555 1_555 yes
C(3) C(2) C(11) 110.7(2) 1_555 1_555 1_555 yes
C(10) C(2) C(11) 109.5(2) 1_555 1_555 1_555 yes
C(2) C(3) C(4) 104.1(2) 1_555 1_555 1_555 yes
C(2) C(3) H(2) 106.9(2) 1_555 1_555 1_555 no
C(2) C(3) H(3) 109.3(2) 1_555 1_555 1_555 no
C(4) C(3) H(2) 111.4(3) 1_555 1_555 1_555 no
C(4) C(3) H(3) 113.7(2) 1_555 1_555 1_555 no
H(2) C(3) H(3) 111.0(3) 1_555 1_555 1_555 no
C(3) C(4) C(5) 110.7(2) 1_555 1_555 1_555 yes
C(3) C(4) C(9) 129.7(2) 1_555 1_555 1_555 yes
C(5) C(4) C(9) 119.6(2) 1_555 1_555 1_555 yes
C(1) C(5) C(4) 109.6(2) 1_555 1_555 1_555 yes
C(1) C(5) C(6) 127.7(2) 1_555 1_555 1_555 yes
C(4) C(5) C(6) 122.7(2) 1_555 1_555 1_555 yes
C(5) C(6) C(7) 116.6(2) 1_555 1_555 1_555 yes
C(5) C(6) C(12) 120.9(2) 1_555 1_555 1_555 yes
C(7) C(6) C(12) 122.2(2) 1_555 1_555 1_555 yes
C(6) C(7) C(8) 120.7(2) 1_555 1_555 1_555 yes
C(6) C(7) H(4) 114.6(3) 1_555 1_555 1_555 no
C(8) C(7) H(4) 124.6(3) 1_555 1_555 1_555 no
C(7) C(8) C(9) 121.7(3) 1_555 1_555 1_555 yes
C(7) C(8) H(5) 118.8(3) 1_555 1_555 1_555 no
C(9) C(8) H(5) 119.3(3) 1_555 1_555 1_555 no
C(4) C(9) C(8) 118.5(3) 1_555 1_555 1_555 yes
C(4) C(9) H(6) 119.1(3) 1_555 1_555 1_555 no
C(8) C(9) H(6) 122.3(3) 1_555 1_555 1_555 no
C(2) C(10) H(7) 108.5(2) 1_555 1_555 1_555 no
C(2) C(10) H(8) 111.1(2) 1_555 1_555 1_555 no
C(2) C(10) H(9) 109.6(2) 1_555 1_555 1_555 no
H(7) C(10) H(8) 112.9(3) 1_555 1_555 1_555 no
H(7) C(10) H(9) 101.6(3) 1_555 1_555 1_555 no
H(8) C(10) H(9) 112.7(3) 1_555 1_555 1_555 no
C(2) C(11) H(10) 110.2(2) 1_555 1_555 1_555 no
C(2) C(11) H(11) 113.7(2) 1_555 1_555 1_555 no
C(2) C(11) H(12) 111.9(2) 1_555 1_555 1_555 no
H(10) C(11) H(11) 105.9(2) 1_555 1_555 1_555 no
H(10) C(11) H(12) 100.1(2) 1_555 1_555 1_555 no
H(11) C(11) H(12) 113.9(3) 1_555 1_555 1_555 no
C(6) C(12) C(13) 122.0(2) 1_555 1_555 1_555 yes
C(6) C(12) C(17) 118.4(2) 1_555 1_555 1_555 yes
C(13) C(12) C(17) 119.6(2) 1_555 1_555 1_555 yes
C(12) C(13) C(14) 119.2(2) 1_555 1_555 1_555 yes
C(12) C(13) C(20) 121.7(2) 1_555 1_555 1_555 yes
C(14) C(13) C(20) 119.1(2) 1_555 1_555 1_555 yes
C(13) C(14) C(15) 121.7(2) 1_555 1_555 1_555 yes
C(13) C(14) H(13) 119.6(3) 1_555 1_555 1_555 no
C(15) C(14) H(13) 118.7(3) 1_555 1_555 1_555 no
C(14) C(15) C(16) 118.2(3) 1_555 1_555 1_555 yes
C(14) C(15) C(19) 121.8(3) 1_555 1_555 1_555 yes
C(16) C(15) C(19) 120.0(3) 1_555 1_555 1_555 yes
C(15) C(16) C(17) 121.8(2) 1_555 1_555 1_555 yes
C(15) C(16) H(14) 118.9(3) 1_555 1_555 1_555 no
C(17) C(16) H(14) 119.3(3) 1_555 1_555 1_555 no
C(12) C(17) C(16) 119.4(2) 1_555 1_555 1_555 yes
C(12) C(17) C(18) 120.9(2) 1_555 1_555 1_555 yes
C(16) C(17) C(18) 119.7(2) 1_555 1_555 1_555 yes
C(17) C(18) H(21) 114.1(2) 1_555 1_555 1_555 no
C(17) C(18) H(22) 110.7(2) 1_555 1_555 1_555 no
C(17) C(18) H(23) 113.6(3) 1_555 1_555 1_555 no
H(21) C(18) H(22) 109.2(3) 1_555 1_555 1_555 no
H(21) C(18) H(23) 102.4(3) 1_555 1_555 1_555 no
H(22) C(18) H(23) 106.2(3) 1_555 1_555 1_555 no
C(15) C(19) H(18) 112.1(3) 1_555 1_555 1_555 no
C(15) C(19) H(19) 114.2(3) 1_555 1_555 1_555 no
C(15) C(19) H(20) 112.4(3) 1_555 1_555 1_555 no
H(18) C(19) H(19) 90.1(3) 1_555 1_555 1_555 no
H(18) C(19) H(20) 109.4(3) 1_555 1_555 1_555 no
H(19) C(19) H(20) 116.5(4) 1_555 1_555 1_555 no
C(13) C(20) H(15) 113.2(2) 1_555 1_555 1_555 no
C(13) C(20) H(16) 116.9(3) 1_555 1_555 1_555 no
C(13) C(20) H(17) 111.1(2) 1_555 1_555 1_555 no
H(15) C(20) H(16) 98.9(2) 1_555 1_555 1_555 no
H(15) C(20) H(17) 112.0(3) 1_555 1_555 1_555 no
H(16) C(20) H(17) 104.0(3) 1_555 1_555 1_555 no
O(1) C(21) O(2) 124.4(2) 1_555 1_555 1_555 yes
O(1) C(21) C(23) 111.8(2) 1_555 1_555 1_555 yes
O(2) C(21) C(23) 123.7(2) 1_555 1_555 1_555 yes
C(23) C(22) C(27) 118.6(2) 1_555 1_555 1_555 yes
C(23) C(22) C(32) 123.6(2) 1_555 1_555 1_555 yes
C(27) C(22) C(32) 117.7(2) 1_555 1_555 1_555 yes
C(21) C(23) C(22) 124.6(2) 1_555 1_555 1_555 yes
C(21) C(23) C(24) 114.5(2) 1_555 1_555 1_555 yes
C(22) C(23) C(24) 120.9(2) 1_555 1_555 1_555 yes
C(23) C(24) C(25) 121.0(2) 1_555 1_555 1_555 yes
C(23) C(24) H(24) 117.0(2) 1_555 1_555 1_555 no
C(25) C(24) H(24) 121.9(2) 1_555 1_555 1_555 no
C(24) C(25) C(26) 120.2(2) 1_555 1_555 1_555 yes
C(24) C(25) H(25) 122.0(3) 1_555 1_555 1_555 no
C(26) C(25) H(25) 117.8(2) 1_555 1_555 1_555 no
C(25) C(26) C(27) 119.5(2) 1_555 1_555 1_555 yes
C(25) C(26) C(31) 121.7(2) 1_555 1_555 1_555 yes
C(27) C(26) C(31) 118.8(3) 1_555 1_555 1_555 yes
C(22) C(27) C(26) 119.7(2) 1_555 1_555 1_555 yes
C(22) C(27) C(28) 121.8(2) 1_555 1_555 1_555 yes
C(26) C(27) C(28) 118.5(2) 1_555 1_555 1_555 yes
C(27) C(28) C(29) 120.4(3) 1_555 1_555 1_555 yes
C(27) C(28) H(29) 120.9(2) 1_555 1_555 1_555 no
C(29) C(28) H(29) 118.6(3) 1_555 1_555 1_555 no
C(28) C(29) C(30) 120.3(3) 1_555 1_555 1_555 yes
C(28) C(29) H(28) 118.8(3) 1_555 1_555 1_555 no
C(30) C(29) H(28) 120.7(3) 1_555 1_555 1_555 no
C(29) C(30) C(31) 120.8(3) 1_555 1_555 1_555 yes
C(29) C(30) H(27) 118.4(3) 1_555 1_555 1_555 no
C(31) C(30) H(27) 120.8(3) 1_555 1_555 1_555 no
C(26) C(31) C(30) 121.1(3) 1_555 1_555 1_555 yes
C(26) C(31) H(26) 119.4(3) 1_555 1_555 1_555 no
C(30) C(31) H(26) 119.5(3) 1_555 1_555 1_555 no
C(22) C(32) C(33) 119.8(2) 1_555 1_555 1_555 yes
C(22) C(32) C(37) 121.0(2) 1_555 1_555 1_555 yes
C(33) C(32) C(37) 119.1(2) 1_555 1_555 1_555 yes
O(3) C(33) C(32) 116.2(2) 1_555 1_555 1_555 yes
O(3) C(33) C(34) 123.2(2) 1_555 1_555 1_555 yes
C(32) C(33) C(34) 120.6(2) 1_555 1_555 1_555 yes
C(33) C(34) C(35) 120.3(2) 1_555 1_555 1_555 yes
C(33) C(34) H(30) 118.8(3) 1_555 1_555 1_555 no
C(35) C(34) H(30) 120.7(3) 1_555 1_555 1_555 no
C(34) C(35) C(36) 121.5(2) 1_555 1_555 1_555 yes
C(34) C(35) H(31) 121.5(3) 1_555 1_555 1_555 no
C(36) C(35) H(31) 116.9(3) 1_555 1_555 1_555 no
C(35) C(36) C(37) 118.3(2) 1_555 1_555 1_555 yes
C(35) C(36) C(41) 122.7(2) 1_555 1_555 1_555 yes
C(37) C(36) C(41) 119.0(2) 1_555 1_555 1_555 yes
C(32) C(37) C(36) 120.1(2) 1_555 1_555 1_555 yes
C(32) C(37) C(38) 122.2(2) 1_555 1_555 1_555 yes
C(36) C(37) C(38) 117.7(2) 1_555 1_555 1_555 yes
C(37) C(38) C(39) 121.4(2) 1_555 1_555 1_555 yes
C(37) C(38) H(35) 115.5(2) 1_555 1_555 1_555 no
C(39) C(38) H(35) 123.1(3) 1_555 1_555 1_555 no
C(38) C(39) C(40) 120.5(3) 1_555 1_555 1_555 yes
C(38) C(39) H(34) 120.8(3) 1_555 1_555 1_555 no
C(40) C(39) H(34) 118.7(3) 1_555 1_555 1_555 no
C(39) C(40) C(41) 119.7(3) 1_555 1_555 1_555 yes
C(39) C(40) H(33) 113.9(3) 1_555 1_555 1_555 no
C(41) C(40) H(33) 126.1(3) 1_555 1_555 1_555 no
C(36) C(41) C(40) 121.7(3) 1_555 1_555 1_555 yes
C(36) C(41) H(32) 119.8(3) 1_555 1_555 1_555 no
C(40) C(41) H(32) 118.5(3) 1_555 1_555 1_555 no
O(3) C(42) H(36) 106.6(3) 1_555 1_555 1_555 no
O(3) C(42) H(37) 111.1(3) 1_555 1_555 1_555 no
O(3) C(42) H(38) 108.6(3) 1_555 1_555 1_555 no
H(36) C(42) H(37) 109.2(3) 1_555 1_555 1_555 no
H(36) C(42) H(38) 114.0(3) 1_555 1_555 1_555 no
H(37) C(42) H(38) 107.5(3) 1_555 1_555 1_555 no

loop_
_geom_bond_atom_site_label_1
_geom_bond_atom_site_label_2
_geom_bond_distance
_geom_bond_site_symmetry_1
_geom_bond_site_symmetry_2
_geom_bond_publ_flag
O(1) C(1) 1.471(2) 1_555 1_555 yes
O(1) C(21) 1.337(3) 1_555 1_555 yes
O(2) C(21) 1.201(3) 1_555 1_555 yes
O(3) C(33) 1.370(3) 1_555 1_555 yes
O(3) C(42) 1.421(3) 1_555 1_555 yes
C(1) C(2) 1.546(3) 1_555 1_555 yes
C(1) C(5) 1.506(3) 1_555 1_555 yes
C(1) H(1) 0.993 1_555 1_555 no
C(2) C(3) 1.542(4) 1_555 1_555 yes
C(2) C(10) 1.522(3) 1_555 1_555 yes
C(2) C(11) 1.536(3) 1_555 1_555 yes
C(3) C(4) 1.504(4) 1_555 1_555 yes
C(3) H(2) 0.964 1_555 1_555 no
C(3) H(3) 0.985 1_555 1_555 no
C(4) C(5) 1.386(3) 1_555 1_555 yes
C(4) C(9) 1.390(4) 1_555 1_555 yes
C(5) C(6) 1.388(3) 1_555 1_555 yes
C(6) C(7) 1.397(3) 1_555 1_555 yes
C(6) C(12) 1.491(3) 1_555 1_555 yes
C(7) C(8) 1.390(4) 1_555 1_555 yes
C(7) H(4) 1.074 1_555 1_555 no
C(8) C(9) 1.369(4) 1_555 1_555 yes
C(8) H(5) 0.931 1_555 1_555 no
C(9) H(6) 0.984 1_555 1_555 no
C(10) H(7) 0.981 1_555 1_555 no
C(10) H(8) 0.960 1_555 1_555 no
C(10) H(9) 1.001 1_555 1_555 no
C(11) H(10) 1.009 1_555 1_555 no
C(11) H(11) 0.972 1_555 1_555 no
C(11) H(12) 0.970 1_555 1_555 no
C(12) C(13) 1.397(3) 1_555 1_555 yes
C(12) C(17) 1.403(3) 1_555 1_555 yes
C(13) C(14) 1.392(4) 1_555 1_555 yes
C(13) C(20) 1.505(3) 1_555 1_555 yes
C(14) C(15) 1.387(4) 1_555 1_555 yes
C(14) H(13) 1.026 1_555 1_555 no
C(15) C(16) 1.384(4) 1_555 1_555 yes
C(15) C(19) 1.520(4) 1_555 1_555 yes
C(16) C(17) 1.385(4) 1_555 1_555 yes
C(16) H(14) 0.995 1_555 1_555 no
C(17) C(18) 1.510(4) 1_555 1_555 yes
C(18) H(21) 0.926 1_555 1_555 no
C(18) H(22) 1.050 1_555 1_555 no
C(18) H(23) 0.871 1_555 1_555 no
C(19) H(18) 0.980 1_555 1_555 no
C(19) H(19) 1.033 1_555 1_555 no
C(19) H(20) 1.003 1_555 1_555 no
C(20) H(15) 1.022 1_555 1_555 no
C(20) H(16) 0.896 1_555 1_555 no
C(20) H(17) 0.891 1_555 1_555 no
C(21) C(23) 1.499(3) 1_555 1_555 yes
C(22) C(23) 1.380(3) 1_555 1_555 yes
C(22) C(27) 1.434(3) 1_555 1_555 yes
C(22) C(32) 1.494(3) 1_555 1_555 yes
C(23) C(24) 1.417(3) 1_555 1_555 yes
C(24) C(25) 1.358(3) 1_555 1_555 yes
C(24) H(24) 1.007 1_555 1_555 no
C(25) C(26) 1.411(4) 1_555 1_555 yes
C(25) H(25) 1.010 1_555 1_555 no
C(26) C(27) 1.421(3) 1_555 1_555 yes
C(26) C(31) 1.427(3) 1_555 1_555 yes
C(27) C(28) 1.417(3) 1_555 1_555 yes
C(28) C(29) 1.377(4) 1_555 1_555 yes
C(28) H(29) 0.987 1_555 1_555 no
C(29) C(30) 1.406(4) 1_555 1_555 yes
C(29) H(28) 1.009 1_555 1_555 no
C(30) C(31) 1.337(4) 1_555 1_555 yes
C(30) H(27) 1.059 1_555 1_555 no
C(31) H(26) 0.964 1_555 1_555 no
C(32) C(33) 1.375(3) 1_555 1_555 yes
C(32) C(37) 1.420(3) 1_555 1_555 yes
C(33) C(34) 1.418(3) 1_555 1_555 yes
C(34) C(35) 1.353(4) 1_555 1_555 yes
C(34) H(30) 0.960 1_555 1_555 no
C(35) C(36) 1.403(4) 1_555 1_555 yes
C(35) H(31) 1.018 1_555 1_555 no
C(36) C(37) 1.425(3) 1_555 1_555 yes
C(36) C(41) 1.415(4) 1_555 1_555 yes
C(37) C(38) 1.418(3) 1_555 1_555 yes
C(38) C(39) 1.366(4) 1_555 1_555 yes
C(38) H(35) 0.986 1_555 1_555 no
C(39) C(40) 1.409(4) 1_555 1_555 yes
C(39) H(34) 1.015 1_555 1_555 no
C(40) C(41) 1.351(4) 1_555 1_555 yes
C(40) H(33) 1.175 1_555 1_555 no
C(41) H(32) 1.034 1_555 1_555 no
C(42) H(36) 0.996 1_555 1_555 no
C(42) H(37) 0.960 1_555 1_555 no
C(42) H(38) 1.016 1_555 1_555 no

loop_
_geom_contact_atom_site_label_1
_geom_contact_atom_site_label_2
_geom_contact_distance
_geom_contact_site_symmetry_1
_geom_contact_site_symmetry_2
_geom_contact_publ_flag
O(2) C(18) 3.503(3) 1_555 2_254 ?
C(16) C(24) 3.600(4) 1_555 2_255 ?
